data_7115974
loop_
_publ_author_name
'A. Lanza'
'C. Fiolka'
'M. Fisch'
'N. Casati'
'M. Skoulatos'
'C. Ruegg'
'K. W. Kramer'
'Piero Macchi'

_publ_section_title
;
 New magnetic frameworks of [(CuF2(H2O)2)x(pyz)]
;
_journal_name_full Chem.Commun.
_journal_page_first 14504
_journal_paper_doi 10.1039/C4cc06696K
_journal_volume 50
_journal_year 2014
_chemical_formula_sum 'C2 Cu D6 F2 N O2'
_chemical_formula_weight 183.65
_space_group_crystal_system monoclinic
_space_group_IT_number 15
_space_group_name_Hall '-C 2yc'
_space_group_name_H-M_alt 'C 1 2/c 1'
_symmetry_space_group_name_Hall '-C 2yc'
_symmetry_space_group_name_H-M 'C 1 2/c 1'
_atom_sites_solution_hydrogens mixed
_audit_creation_date 2014-04-03T23:16:31-00:00
_audit_creation_method 'WinGX routine CIF_UPDATE'
_cell_angle_alpha 90
_cell_angle_beta 100.331(2)
_cell_angle_gamma 90
_cell_formula_units_Z 8
_cell_length_a 21.1341(4)
_cell_length_b 7.55300(10)
_cell_length_c 6.88100(10)
_cell_measurement_reflns_used 3358
_cell_measurement_temperature 298(2)
_cell_measurement_theta_max 31.274
_cell_measurement_theta_min 2.853
_cell_volume 1080.58(3)
_computing_cell_refinement
;
        CrysAlisPro, Agilent Technologies,
        Version 1.171.36.32 (release 02-08-2013 CrysAlis171 .NET)
        (compiled Aug  2 2013,16:46:58)
;
_computing_data_collection
;
        CrysAlisPro, Agilent Technologies,
        Version 1.171.36.32 (release 02-08-2013 CrysAlis171 .NET)
        (compiled Aug  2 2013,16:46:58)
;
_computing_data_reduction
;
        CrysAlisPro, Agilent Technologies,
        Version 1.171.36.32 (release 02-08-2013 CrysAlis171 .NET)
        (compiled Aug  2 2013,16:46:58)
;
_computing_structure_refinement 'SHELXL-2012 (Sheldrick, 2012)'
_diffrn_ambient_temperature 298(2)
_diffrn_detector_area_resol_mean 16.0965
_diffrn_measured_fraction_theta_full 0.999
_diffrn_measured_fraction_theta_max 0.954
_diffrn_measurement_device_type 'SuperNova, Single source at offset, Eos'
_diffrn_measurement_method '\w scans'
_diffrn_radiation_monochromator mirror
_diffrn_radiation_type MoK\a
_diffrn_radiation_wavelength 0.71073
_diffrn_reflns_av_R_equivalents 0.018
_diffrn_reflns_av_unetI/netI 0.026
_diffrn_reflns_Laue_measured_fraction_full 0.999
_diffrn_reflns_Laue_measured_fraction_max 0.954
_diffrn_reflns_limit_h_max 30
_diffrn_reflns_limit_h_min -30
_diffrn_reflns_limit_k_max 10
_diffrn_reflns_limit_k_min -11
_diffrn_reflns_limit_l_max 10
_diffrn_reflns_limit_l_min -9
_diffrn_reflns_number 6919
_diffrn_reflns_point_group_measured_fraction_full 0.999
_diffrn_reflns_point_group_measured_fraction_max 0.954
_diffrn_reflns_theta_full 25.242
_diffrn_reflns_theta_max 31.738
_diffrn_reflns_theta_min 1.959
_exptl_absorpt_coefficient_mu 3.994
_exptl_absorpt_correction_T_max 1
_exptl_absorpt_correction_T_min 0.2246
_exptl_absorpt_correction_type multi-scan
_exptl_absorpt_process_details
;
        CrysAlisPro, Agilent Technologies,
        Version 1.171.36.32 (release 02-08-2013 CrysAlis171 .NET)
        (compiled Aug  2 2013,16:46:58)
        Empirical absorption correction using spherical harmonics,
 implemented in SCALE3 ABSPACK scaling algorithm.
;
_exptl_crystal_colour blue
_exptl_crystal_density_diffrn 2.258
_exptl_crystal_description block
_exptl_crystal_F_000 704
_exptl_crystal_size_max 1
_exptl_crystal_size_mid 0.225
_exptl_crystal_size_min 0.165
_refine_diff_density_max 0.356
_refine_diff_density_min -0.417
_refine_diff_density_rms 0.076
_refine_ls_extinction_coef 0.0119(5)
_refine_ls_extinction_expression Fc^*^=kFc[1+0.001xFc^2^\l^3^/sin(2\q)]^-1/4^
_refine_ls_extinction_method SHELXL
_refine_ls_goodness_of_fit_ref 1.100
_refine_ls_hydrogen_treatment mixed
_refine_ls_matrix_type full
_refine_ls_number_parameters 90
_refine_ls_number_reflns 1747
_refine_ls_number_restraints 4
_refine_ls_restrained_S_all 1.105
_refine_ls_R_factor_all 0.0265
_refine_ls_R_factor_gt 0.0191
_refine_ls_shift/su_max 0.004
_refine_ls_shift/su_mean 0.000
_refine_ls_structure_factor_coef Fsqd
_refine_ls_weighting_details
;
 w=1/[\s^2^(Fo^2^)+(0.0302P)^2^+0.2890P]
 where P=(Fo^2^+2Fc^2^)/3
;
_refine_ls_weighting_scheme calc
_refine_ls_wR_factor_gt 0.0583
_refine_ls_wR_factor_ref 0.0654
_reflns_number_gt 1307
_reflns_number_total 1747
_reflns_threshold_expression 'I > 2\s(I)'
_cod_data_source_file c4cc06696k2_new.cif
_cod_data_source_block 2standardsetting
_cod_database_code 7115974

loop_
_space_group_symop_operation_xyz
'x, y, z'
'-x, y, -z+1/2'
'x+1/2, y+1/2, z'
'-x+1/2, y+1/2, -z+1/2'
'-x, -y, -z'
'x, -y, z-1/2'
'-x+1/2, -y+1/2, -z'
'x+1/2, -y+1/2, z-1/2'

loop_
_atom_site_label
_atom_site_type_symbol
_atom_site_fract_x
_atom_site_fract_y
_atom_site_fract_z
_atom_site_U_iso_or_equiv
_atom_site_adp_type
_atom_site_occupancy
_atom_site_site_symmetry_order
_atom_site_calc_flag
_atom_site_refinement_flags_posn
_atom_site_refinement_flags_adp
Cu1 Cu 0.07873(2) 0.24919(2) 0.71459(3) 0.01700(9) Uani 1 1 d . .
F1 F 0.07970(4) -0.00143(14) 0.70927(12) 0.0288(2) Uani 1 1 d . .
F2 F 0.07490(4) 0.50030(13) 0.70834(12) 0.0249(2) Uani 1 1 d . .
N1 N 0.18616(8) 0.25478(14) 0.9028(3) 0.0298(3) Uani 1 1 d . .
O1 O 0.03758(6) 0.24668(11) 0.95355(19) 0.0193(2) Uani 1 1 d D .
D1A D 0.0498(10) 0.167(2) 1.017(3) 0.031(6) Uiso 1 1 d D .
D1B D 0.0475(10) 0.331(2) 1.017(3) 0.036(6) Uiso 1 1 d D .
O2 O 0.11222(7) 0.25115(12) 0.4658(2) 0.0237(3) Uani 1 1 d D .
D2A D 0.0996(10) 0.334(2) 0.403(3) 0.032(6) Uiso 1 1 d D .
D2B D 0.1017(10) 0.164(2) 0.405(3) 0.036(6) Uiso 1 1 d D .
C1 C 0.20678(7) 0.3506(2) 1.0628(2) 0.0380(4) Uani 1 1 d . .
D1 D 0.1778 0.4232 1.1119 0.046 Uiso 1 1 calc R U
C2 C 0.23009(8) 0.1538(2) 0.8410(3) 0.0415(4) Uani 1 1 d . .
D2 D 0.2179 0.0838 0.7294 0.050 Uiso 1 1 calc R U

loop_
_atom_site_aniso_label
_atom_site_aniso_U_11
_atom_site_aniso_U_22
_atom_site_aniso_U_33
_atom_site_aniso_U_23
_atom_site_aniso_U_13
_atom_site_aniso_U_12
Cu1 0.02331(13) 0.01167(12) 0.01569(12) 0.00008(5) 0.00255(8) -0.00018(5)
F1 0.0505(6) 0.0131(4) 0.0216(5) 0.0003(3) 0.0031(4) 0.0008(3)
F2 0.0385(5) 0.0128(4) 0.0234(5) 0.0004(3) 0.0053(4) -0.0010(3)
N1 0.0210(6) 0.0368(9) 0.0295(8) -0.0045(5) -0.0012(6) 0.0050(4)
O1 0.0254(6) 0.0156(5) 0.0161(5) 0.0002(3) 0.0010(4) 0.0006(3)
O2 0.0353(7) 0.0180(6) 0.0176(6) -0.0006(4) 0.0045(5) -0.0003(4)
C1 0.0265(7) 0.0491(10) 0.0367(9) -0.0108(8) 0.0008(6) 0.0117(7)
C2 0.0302(8) 0.0530(11) 0.0373(9) -0.0197(8) -0.0046(7) 0.0102(7)

loop_
_atom_type_symbol
_atom_type_description
_atom_type_scat_dispersion_real
_atom_type_scat_dispersion_imag
_atom_type_scat_source
C C 0.0033 0.0016 'International Tables Vol C Tables 4.2.6.8 and 6.1.1.4'
D D 0 0 'International Tables Vol C Tables 4.2.6.8 and 6.1.1.4'
N N 0.0061 0.0033 'International Tables Vol C Tables 4.2.6.8 and 6.1.1.4'
O O 0.0106 0.006 'International Tables Vol C Tables 4.2.6.8 and 6.1.1.4'
F F 0.0171 0.0103 'International Tables Vol C Tables 4.2.6.8 and 6.1.1.4'
Cu Cu 0.3201 1.2651 'International Tables Vol C Tables 4.2.6.8 and 6.1.1.4'

loop_
_geom_angle_atom_site_label_1
_geom_angle_atom_site_label_2
_geom_angle_atom_site_label_3
_geom_angle
_geom_angle_site_symmetry_3
F1 Cu1 F2 177.26(4) .
F1 Cu1 O2 89.07(4) .
F2 Cu1 O2 89.62(4) .
F1 Cu1 O1 90.82(4) .
F2 Cu1 O1 90.29(4) .
O2 Cu1 O1 175.32(5) .
F1 Cu1 N1 90.89(4) .
F2 Cu1 N1 91.54(4) .
O2 Cu1 N1 90.92(6) .
O1 Cu1 N1 93.75(6) .
F1 Cu1 O1 88.79(3) 2_655
F2 Cu1 O1 91.64(3) 2_655
O2 Cu1 O1 37.47(4) 2_655
O1 Cu1 O1 147.20(3) 2_655
N1 Cu1 O1 53.47(4) 2_655
C1 N1 C2 115.79(15) .
C1 N1 Cu1 126.56(11) .
C2 N1 Cu1 117.65(11) .
N1 C1 C2 122.11(15) 7_557
N1 C2 C1 122.10(15) 7_557

loop_
_geom_bond_atom_site_label_1
_geom_bond_atom_site_label_2
_geom_bond_distance
_geom_bond_site_symmetry_2
Cu1 F1 1.8935(10) .
Cu1 F2 1.8985(10) .
Cu1 O2 1.9664(13) .
Cu1 O1 1.9932(13) .
Cu1 N1 2.4040(16) .
Cu1 O1 21.6158(14) 2_655
N1 C1 1.324(2) .
N1 C2 1.329(2) .
C1 C2 1.379(2) 7_557

loop_
_geom_hbond_atom_site_label_D
_geom_hbond_atom_site_label_H
_geom_hbond_atom_site_label_A
_geom_hbond_distance_DH
_geom_hbond_distance_HA
_geom_hbond_distance_DA
_geom_hbond_angle_DHA
_geom_hbond_site_symmetry_A
O1 D1A F1 0.760(14) 1.849(15) 2.5996(14) 170(2) 6_556
O1 D1B F2 0.777(15) 1.851(15) 2.6177(14) 169(2) 6_566
O2 D2B F1 0.790(15) 1.819(16) 2.5905(14) 165(2) 6
O2 D2A F2 0.780(15) 1.839(15) 2.6046(14) 167(2) 6_565
